data_1519998
loop_
_publ_author_name
'Annam, S Ch V Appa Rao'
'Ankireddy, Madhu'
'Sura, Madhu Babu'
'Ponnapalli, Mangala Gowri'
'Sarma, Akella V. S.'
'S, Jeelani Basha'

_publ_section_title
;
 Epimeric Excolides from the Stems of Excoecaria agallocha and Structural
 Revision of Rhizophorin A.
;
_journal_issue 11
_journal_name_full 'Organic letters'
_journal_page_first 2840
_journal_page_last 2843
_journal_paper_doi 10.1021/acs.orglett.5b01257
_journal_volume 17
_journal_year 2015
_chemical_absolute_configuration rm
_chemical_formula_sum 'C20 H30 N0 O5'
_chemical_formula_weight 350.44
_chemical_name_systematic
; 
 ? 
;
_space_group_IT_number 19
_symmetry_cell_setting orthorhombic
_symmetry_space_group_name_Hall 'P 2ac 2ab'
_symmetry_space_group_name_H-M 'P 21 21 21'
_atom_sites_solution_hydrogens geom
_atom_sites_solution_primary direct
_atom_sites_solution_secondary difmap
_audit_creation_method SHELXL-97
_cell_angle_alpha 90.00
_cell_angle_beta 90.00
_cell_angle_gamma 90.00
_cell_formula_units_Z 4
_cell_length_a 7.0685(16)
_cell_length_b 15.143(3)
_cell_length_c 17.388(4)
_cell_measurement_reflns_used 8811
_cell_measurement_temperature 298(2)
_cell_measurement_theta_max 24.62
_cell_measurement_theta_min 2.34
_cell_volume 1861.2(7)
_computing_cell_refinement 'Bruker SMART'
_computing_data_collection 'Bruker SMART'
_computing_data_reduction 'Bruker SAINT'
_computing_molecular_graphics 'Bruker SHELXTL'
_computing_publication_material 'Bruker SHELXTL'
_computing_structure_refinement 'SHELXL-97 (Sheldrick, 1997)'
_computing_structure_solution 'SHELXS-97 (Sheldrick, 1990)'
_diffrn_ambient_temperature 298(2)
_diffrn_measured_fraction_theta_full 0.999
_diffrn_measured_fraction_theta_max 0.999
_diffrn_measurement_device_type 'CCD area detector'
_diffrn_measurement_method 'phi and omega scans'
_diffrn_radiation_monochromator graphite
_diffrn_radiation_source 'fine-focus sealed tube'
_diffrn_radiation_type MoK\a
_diffrn_radiation_wavelength 0.71073
_diffrn_reflns_av_R_equivalents 0.0504
_diffrn_reflns_av_sigmaI/netI 0.0342
_diffrn_reflns_limit_h_max 8
_diffrn_reflns_limit_h_min -8
_diffrn_reflns_limit_k_max 17
_diffrn_reflns_limit_k_min -17
_diffrn_reflns_limit_l_max 20
_diffrn_reflns_limit_l_min -20
_diffrn_reflns_number 16330
_diffrn_reflns_theta_full 24.72
_diffrn_reflns_theta_max 24.72
_diffrn_reflns_theta_min 1.78
_exptl_absorpt_coefficient_mu 0.088
_exptl_absorpt_correction_type none
_exptl_crystal_colour colorless
_exptl_crystal_density_diffrn 1.251
_exptl_crystal_density_method 'not measured'
_exptl_crystal_description block
_exptl_crystal_F_000 760
_exptl_crystal_size_max 0.36
_exptl_crystal_size_mid 0.24
_exptl_crystal_size_min 0.12
_refine_diff_density_max 0.163
_refine_diff_density_min -0.130
_refine_diff_density_rms 0.034
_refine_ls_abs_structure_details 'Flack H D (1983), Acta Cryst. A39, 876-881'
_refine_ls_abs_structure_Flack -0.2(11)
_refine_ls_extinction_method none
_refine_ls_goodness_of_fit_ref 1.062
_refine_ls_hydrogen_treatment mixed
_refine_ls_matrix_type full
_refine_ls_number_parameters 244
_refine_ls_number_reflns 3178
_refine_ls_number_restraints 0
_refine_ls_restrained_S_all 1.062
_refine_ls_R_factor_all 0.0455
_refine_ls_R_factor_gt 0.0395
_refine_ls_shift/su_max 0.072
_refine_ls_shift/su_mean 0.065
_refine_ls_structure_factor_coef Fsqd
_refine_ls_weighting_details 'calc w=1/[\s^2^(Fo^2^)+(0.0461P)^2^+0.2837P] where P=(Fo^2^+2Fc^2^)/3'
_refine_ls_weighting_scheme calc
_refine_ls_wR_factor_gt 0.0925
_refine_ls_wR_factor_ref 0.0961
_reflns_number_gt 2854
_reflns_number_total 3178
_reflns_threshold_expression >2sigma(I)
_cod_data_source_file ol5b01257_si_003.cif
_cod_data_source_block EC11
_cod_depositor_comments
;
The following automatic conversions were performed:

'_symmetry_cell_setting' value 'Orthorhombic' changed to
'orthorhombic' according to
/usr/data/users/saulius/crontab/automatic-downloads/rss-feeds/ACS/lib/dictionaries/cif_core.dic
dictionary named 'cif_core.dic' version 2.4.2 from 2011-04-26.

Automatic conversion script
Id: cif_fix_values 3271 2015-04-21 07:52:19Z andrius 

 Adding full bibliography for 1519998--1519999.cif.
;
_cod_original_sg_symbol_H-M 'P2(1)2(1)2(1) '
_cod_database_code 1519998

loop_
_symmetry_equiv_pos_as_xyz
'x, y, z'
'-x+1/2, -y, z+1/2'
'-x, y+1/2, -z+1/2'
'x+1/2, -y+1/2, -z'

loop_
_atom_site_label
_atom_site_type_symbol
_atom_site_fract_x
_atom_site_fract_y
_atom_site_fract_z
_atom_site_U_iso_or_equiv
_atom_site_adp_type
_atom_site_occupancy
_atom_site_symmetry_multiplicity
_atom_site_calc_flag
_atom_site_refinement_flags
O3 O 1.0477(2) 0.66613(9) 0.56339(8) 0.0423(4) Uani 1 1 d .
O1 O 0.7220(2) 0.80383(9) 0.77223(8) 0.0486(4) Uani 1 1 d .
C2 C 0.8311(3) 0.66001(12) 0.78705(11) 0.0315(4) Uani 1 1 d .
H2 H 0.717(3) 0.6403(12) 0.7603(11) 0.038 Uiso 1 1 calc .
C3 C 0.8810(3) 0.74684(13) 0.74932(11) 0.0378(5) Uani 1 1 d .
H3 H 0.998(3) 0.7697(14) 0.7718(12) 0.045 Uiso 1 1 calc .
C4 C 1.0119(3) 0.58603(12) 0.68299(11) 0.0332(4) Uani 1 1 d .
H4 H 0.889(3) 0.5701(14) 0.6611(11) 0.040 Uiso 1 1 calc .
C5 C 0.7598(3) 0.69236(12) 0.86672(11) 0.0377(4) Uani 1 1 d .
C6 C 0.6530(3) 0.77380(13) 0.83847(12) 0.0425(5) Uani 1 1 d .
C7 C 1.2524(4) 0.71537(15) 0.66671(13) 0.0555(6) Uani 1 1 d .
H7A H 1.3484 0.6708 0.6623 0.083 Uiso 1 1 calc R
H7B H 1.2484 0.7368 0.7187 0.083 Uiso 1 1 calc R
H7C H 1.2810 0.7633 0.6325 0.083 Uiso 1 1 calc R
C9 C 0.9019(3) 0.74152(13) 0.66390(12) 0.0429(5) Uani 1 1 d .
H9A H 0.9329 0.7992 0.6432 0.051 Uiso 1 1 calc R
H9B H 0.7842 0.7220 0.6409 0.051 Uiso 1 1 calc R
C11 C 1.0602(3) 0.67586(13) 0.64541(11) 0.0375(5) Uani 1 1 d .
C12 C 0.9778(2) 0.58664(12) 0.77157(10) 0.0332(4) Uani 1 1 d .
C13 C 1.1567(3) 0.59789(15) 0.52555(12) 0.0451(5) Uani 1 1 d .
C14 C 1.1471(3) 0.51564(13) 0.65252(12) 0.0428(5) Uani 1 1 d .
H14A H 1.2764 0.5310 0.6657 0.051 Uiso 1 1 calc R
H14B H 1.1180 0.4590 0.6757 0.051 Uiso 1 1 calc R
C15 C 1.1613(3) 0.59659(16) 0.81876(12) 0.0472(5) Uani 1 1 d .
H15A H 1.2026 0.6569 0.8171 0.071 Uiso 1 1 calc R
H15B H 1.2577 0.5593 0.7974 0.071 Uiso 1 1 calc R
H15C H 1.1378 0.5798 0.8711 0.071 Uiso 1 1 calc R
C16 C 1.1260(3) 0.50996(14) 0.56623(13) 0.0472(5) Uani 1 1 d .
H16A H 1.0001 0.4885 0.5542 0.057 Uiso 1 1 calc R
H16B H 1.2162 0.4673 0.5465 0.057 Uiso 1 1 calc R
C17 C 0.9101(3) 0.72811(18) 0.92319(13) 0.0575(6) Uani 1 1 d .
H17A H 0.8486 0.7596 0.9641 0.086 Uiso 1 1 calc R
H17B H 0.9941 0.7673 0.8964 0.086 Uiso 1 1 calc R
H17C H 0.9809 0.6797 0.9442 0.086 Uiso 1 1 calc R
C18 C 0.8958(3) 0.49474(13) 0.79471(12) 0.0405(5) Uani 1 1 d .
H18A H 0.9948 0.4509 0.7889 0.049 Uiso 1 1 calc R
H18B H 0.8619 0.4966 0.8487 0.049 Uiso 1 1 calc R
C19 C 1.3621(4) 0.62520(18) 0.51919(14) 0.0599(7) Uani 1 1 d .
H19 H 1.3848 0.6844 0.5084 0.072 Uiso 1 1 calc R
C21 C 0.6271(3) 0.63029(16) 0.90880(13) 0.0517(6) Uani 1 1 d .
H21A H 0.5578 0.6626 0.9470 0.078 Uiso 1 1 calc R
H21B H 0.6992 0.5845 0.9333 0.078 Uiso 1 1 calc R
H21C H 0.5403 0.6044 0.8728 0.078 Uiso 1 1 calc R
C22 C 1.5116(4) 0.5748(3) 0.52716(18) 0.0895(10) Uani 1 1 d .
H22A H 1.4973 0.5150 0.5380 0.107 Uiso 1 1 calc R
H22B H 1.6321 0.5988 0.5220 0.107 Uiso 1 1 calc R
C29 C 1.0758(3) 0.59647(17) 0.44476(12) 0.0547(6) Uani 1 1 d .
H29A H 0.9436 0.5822 0.4470 0.082 Uiso 1 1 calc R
H29B H 1.1409 0.5528 0.4147 0.082 Uiso 1 1 calc R
H29C H 1.0918 0.6535 0.4215 0.082 Uiso 1 1 calc R
O2 O 0.5224(2) 0.81033(11) 0.87030(9) 0.0618(5) Uani 1 1 d .
O4 O 0.7627(2) 0.39859(10) 0.70208(10) 0.0576(4) Uani 1 1 d .
O5 O 0.5727(2) 0.49603(12) 0.75483(12) 0.0768(6) Uani 1 1 d .
C33 C 0.7263(3) 0.46484(12) 0.74986(12) 0.0421(5) Uani 1 1 d .
H4A H 0.646(5) 0.386(2) 0.6794(16) 0.089(10) Uiso 1 1 d .

loop_
_atom_site_aniso_label
_atom_site_aniso_U_11
_atom_site_aniso_U_22
_atom_site_aniso_U_33
_atom_site_aniso_U_23
_atom_site_aniso_U_13
_atom_site_aniso_U_12
O3 0.0504(9) 0.0376(8) 0.0388(7) 0.0005(6) 0.0059(7) -0.0006(7)
O1 0.0617(9) 0.0353(7) 0.0490(8) 0.0007(6) 0.0068(7) 0.0136(7)
C2 0.0261(9) 0.0317(10) 0.0368(10) 0.0003(8) -0.0043(8) -0.0021(8)
C3 0.0393(11) 0.0308(10) 0.0435(12) -0.0023(8) 0.0015(9) 0.0017(9)
C4 0.0247(9) 0.0306(10) 0.0442(11) -0.0018(8) -0.0023(8) -0.0008(8)
C5 0.0357(10) 0.0388(10) 0.0388(10) -0.0021(8) -0.0018(9) 0.0028(9)
C6 0.0455(12) 0.0401(11) 0.0420(11) -0.0048(9) -0.0002(10) 0.0088(10)
C7 0.0556(14) 0.0587(14) 0.0522(13) -0.0095(11) 0.0108(12) -0.0229(12)
C9 0.0542(14) 0.0287(10) 0.0459(12) 0.0049(9) 0.0040(10) 0.0013(9)
C11 0.0386(11) 0.0345(11) 0.0396(11) -0.0008(9) 0.0050(9) -0.0036(9)
C12 0.0259(9) 0.0335(10) 0.0403(10) 0.0022(8) -0.0029(8) 0.0027(8)
C13 0.0452(11) 0.0467(12) 0.0434(11) -0.0070(10) 0.0096(10) -0.0020(10)
C14 0.0373(11) 0.0381(11) 0.0530(12) 0.0011(9) 0.0060(9) 0.0092(10)
C15 0.0316(10) 0.0573(13) 0.0526(13) 0.0002(11) -0.0072(9) 0.0065(10)
C16 0.0450(12) 0.0414(12) 0.0552(13) -0.0085(10) 0.0073(10) 0.0062(10)
C17 0.0539(14) 0.0734(17) 0.0451(13) -0.0158(12) -0.0057(11) 0.0006(12)
C18 0.0398(11) 0.0369(11) 0.0447(11) 0.0066(9) 0.0008(9) 0.0060(9)
C19 0.0540(15) 0.0778(18) 0.0479(13) -0.0107(12) 0.0138(11) -0.0107(13)
C21 0.0508(13) 0.0540(13) 0.0503(13) 0.0002(10) 0.0135(11) 0.0045(11)
C22 0.0465(16) 0.125(3) 0.097(2) -0.016(2) 0.0158(15) 0.0028(18)
C29 0.0586(14) 0.0589(14) 0.0465(12) -0.0072(11) 0.0079(11) -0.0028(12)
O2 0.0640(11) 0.0616(10) 0.0599(10) 0.0011(8) 0.0108(8) 0.0275(9)
O4 0.0477(9) 0.0465(9) 0.0786(11) -0.0131(8) -0.0017(9) 0.0033(8)
O5 0.0336(9) 0.0691(11) 0.1278(17) -0.0370(11) -0.0013(9) 0.0039(8)
C33 0.0416(12) 0.0293(10) 0.0555(13) 0.0041(9) 0.0064(10) -0.0021(9)

loop_
_atom_type_symbol
_atom_type_description
_atom_type_scat_dispersion_real
_atom_type_scat_dispersion_imag
_atom_type_scat_source
C C 0.0033 0.0016 'International Tables Vol C Tables 4.2.6.8 and 6.1.1.4'
H H 0.0000 0.0000 'International Tables Vol C Tables 4.2.6.8 and 6.1.1.4'
N N 0.0061 0.0033 'International Tables Vol C Tables 4.2.6.8 and 6.1.1.4'
O O 0.0106 0.0060 'International Tables Vol C Tables 4.2.6.8 and 6.1.1.4'

loop_
_geom_angle_atom_site_label_1
_geom_angle_atom_site_label_2
_geom_angle_atom_site_label_3
_geom_angle
C11 O3 C13 119.45(16)
C6 O1 C3 108.28(14)
C3 C2 C12 113.20(15)
C3 C2 C5 100.87(14)
C12 C2 C5 126.91(16)
O1 C3 C9 112.08(17)
O1 C3 C2 102.38(15)
C9 C3 C2 114.05(16)
C14 C4 C11 109.20(15)
C14 C4 C12 116.33(16)
C11 C4 C12 116.49(15)
C21 C5 C6 110.51(17)
C21 C5 C17 109.63(18)
C6 C5 C17 105.14(18)
C21 C5 C2 115.84(16)
C6 C5 C2 97.37(15)
C17 C5 C2 117.01(17)
O2 C6 O1 121.28(19)
O2 C6 C5 126.8(2)
O1 C6 C5 111.93(17)
C3 C9 C11 108.41(16)
O3 C11 C7 109.58(16)
O3 C11 C9 103.30(16)
C7 C11 C9 110.13(17)
O3 C11 C4 108.39(15)
C7 C11 C4 115.97(17)
C9 C11 C4 108.72(15)
C15 C12 C2 113.69(16)
C15 C12 C4 113.37(15)
C2 C12 C4 106.27(14)
C15 C12 C18 105.21(16)
C2 C12 C18 110.33(15)
C4 C12 C18 107.87(15)
O3 C13 C19 110.42(18)
O3 C13 C29 103.31(18)
C19 C13 C29 107.33(19)
O3 C13 C16 109.69(16)
C19 C13 C16 114.2(2)
C29 C13 C16 111.33(19)
C16 C14 C4 108.81(17)
C14 C16 C13 113.41(18)
C33 C18 C12 115.59(16)
C22 C19 C13 127.3(3)
O5 C33 O4 121.6(2)
O5 C33 C18 124.9(2)
O4 C33 C18 113.50(19)

loop_
_geom_bond_atom_site_label_1
_geom_bond_atom_site_label_2
_geom_bond_distance
O3 C11 1.437(2)
O3 C13 1.447(3)
O1 C6 1.331(3)
O1 C3 1.472(2)
C2 C3 1.511(3)
C2 C12 1.543(3)
C2 C5 1.554(3)
C3 C9 1.495(3)
C4 C14 1.527(3)
C4 C11 1.547(3)
C4 C12 1.559(3)
C5 C21 1.516(3)
C5 C6 1.527(3)
C5 C17 1.545(3)
C6 O2 1.211(3)
C7 C11 1.530(3)
C9 C11 1.531(3)
C12 C15 1.542(3)
C12 C18 1.560(3)
C13 C19 1.513(3)
C13 C29 1.517(3)
C13 C16 1.523(3)
C14 C16 1.510(3)
C18 C33 1.500(3)
C19 C22 1.311(4)
O4 C33 1.328(2)
O5 C33 1.187(3)
